data_7246232
loop_
_publ_author_name
'Andrejevi\'c, Tina P.'
'Aleksic, Ivana'
'Kljun, Jakob'
'Po\<ckaj, Marta'
'Zlatar, Matija'
'Vojnovic, Sandra'
'Nikodinovic-Runic, Jasmina'
'Turel, Iztok'
'Djuran, Milo\<s I.'
'Gli\<si\'c, Biljana \/D.'

_publ_section_title
;
 Copper(ii) and silver(i) complexes with dimethyl
 6-(pyrazine-2-yl)pyridine-3,4-dicarboxylate (py-2pz): the influence of
 the metal ion on the antimicrobial potential of the complex
;
_journal_issue 7
_journal_name_full 'RSC Advances'
_journal_page_first 4376
_journal_page_last 4393
_journal_paper_doi 10.1039/D2RA07401J
_journal_volume 13
_journal_year 2023
_chemical_formula_moiety 'C27 H24 Cu F3 N6 O12 S, H2 O'
_chemical_formula_sum 'C27 H26 Cu F3 N6 O13 S'
_chemical_formula_weight 795.14
_space_group_crystal_system triclinic
_space_group_IT_number 2
_space_group_name_Hall '-P 1'
_space_group_name_H-M_alt 'P -1'
_atom_sites_solution_hydrogens mixed
_atom_sites_solution_primary dual
_audit_creation_date 2022-10-25
_audit_creation_method
;
Olex2 1.3
(compiled 2020.11.12 svn.r5f609507 for OlexSys, GUI svn.r6408)
;
_audit_update_record
;
2022-11-16 deposited with the CCDC.	2023-01-19 downloaded from the CCDC.
;
_cell_angle_alpha 82.105(3)
_cell_angle_beta 86.220(3)
_cell_angle_gamma 77.071(3)
_cell_formula_units_Z 2
_cell_length_a 8.2856(3)
_cell_length_b 12.1191(5)
_cell_length_c 19.2393(6)
_cell_measurement_reflns_used 6040
_cell_measurement_temperature 150.05(10)
_cell_measurement_theta_max 29.2120
_cell_measurement_theta_min 3.1880
_cell_volume 1863.83(12)
_computing_cell_refinement 'CrysAlisPro 1.171.40.68a (Rigaku OD, 2019)'
_computing_data_collection 'CrysAlisPro 1.171.40.68a (Rigaku OD, 2019)'
_computing_data_reduction 'CrysAlisPro 1.171.40.68a (Rigaku OD, 2019)'
_computing_molecular_graphics 'Olex2 1.3 (Dolomanov et al., 2009)'
_computing_publication_material 'Olex2 1.3 (Dolomanov et al., 2009)'
_computing_structure_refinement 'SHELXL 2018/3 (Sheldrick, 2015)'
_computing_structure_solution 'SHELXT 2018/2 (Sheldrick, 2018)'
_diffrn_ambient_environment N~2~
_diffrn_ambient_temperature 150.05(10)
_diffrn_detector 'CCD plate'
_diffrn_detector_area_resol_mean 10.4933
_diffrn_detector_type Atlas
_diffrn_measured_fraction_theta_full 0.998
_diffrn_measured_fraction_theta_max 0.835
_diffrn_measurement_details
;
List of Runs (angles in degrees, time in seconds):

  # Type    Start    End  Width  t~exp~   \w     \q     \k     \f   Frames
#--------------------------------------------------------------------------
  1  \w    -44.00  20.00   1.00   14.72    --  -11.01  77.00 120.00   64
  2  \w    -34.00  56.00   1.00   14.72    --  -11.01  37.00   0.00   90
  3  \w    -13.00  25.00   1.00   14.72    --  -11.01 -99.00   0.00   38
  4  \w    -35.00  52.00   1.00   14.72    --  -11.01  57.00-120.00   87
;
_diffrn_measurement_device 'four-circle diffractometer'
_diffrn_measurement_device_type 'SuperNova, Dual, Cu at home/near, Atlas'
_diffrn_measurement_method '\w scans'
_diffrn_orient_matrix_type 'CrysAlisPro convention (1999,Acta A55,543-557)'
_diffrn_orient_matrix_UB_11 0.0423338000
_diffrn_orient_matrix_UB_12 0.0343808000
_diffrn_orient_matrix_UB_13 0.0157868000
_diffrn_orient_matrix_UB_21 -0.0763988000
_diffrn_orient_matrix_UB_22 0.0289814000
_diffrn_orient_matrix_UB_23 0.0142310000
_diffrn_orient_matrix_UB_31 0.0097957000
_diffrn_orient_matrix_UB_32 -0.0405244000
_diffrn_orient_matrix_UB_33 0.0305848000
_diffrn_radiation_monochromator mirror
_diffrn_radiation_probe x-ray
_diffrn_radiation_type 'Mo K\a'
_diffrn_radiation_wavelength 0.71073
_diffrn_reflns_av_R_equivalents 0.0272
_diffrn_reflns_av_unetI/netI 0.0516
_diffrn_reflns_Laue_measured_fraction_full 0.998
_diffrn_reflns_Laue_measured_fraction_max 0.835
_diffrn_reflns_limit_h_max 11
_diffrn_reflns_limit_h_min -10
_diffrn_reflns_limit_k_max 15
_diffrn_reflns_limit_k_min -15
_diffrn_reflns_limit_l_max 25
_diffrn_reflns_limit_l_min -26
_diffrn_reflns_number 14431
_diffrn_reflns_point_group_measured_fraction_full 0.998
_diffrn_reflns_point_group_measured_fraction_max 0.835
_diffrn_reflns_theta_full 25.242
_diffrn_reflns_theta_max 29.459
_diffrn_reflns_theta_min 2.581
_diffrn_source 'micro-focus sealed X-ray tube'
_diffrn_source_type 'SuperNova (Mo) X-ray Source'
_exptl_absorpt_coefficient_mu 0.723
_exptl_absorpt_correction_T_max 1.00000
_exptl_absorpt_correction_T_min 0.95122
_exptl_absorpt_correction_type multi-scan
_exptl_absorpt_process_details
;
CrysAlisPro 1.171.40.68a (Rigaku Oxford Diffraction, 2019)
Empirical absorption correction using spherical harmonics,
 implemented in SCALE3 ABSPACK scaling algorithm.
;
_exptl_crystal_colour 'dull light blue'
_exptl_crystal_colour_lustre dull
_exptl_crystal_colour_modifier light
_exptl_crystal_colour_primary blue
_exptl_crystal_density_diffrn 1.417
_exptl_crystal_description block
_exptl_crystal_F_000 812
_exptl_crystal_size_max 0.2
_exptl_crystal_size_mid 0.15
_exptl_crystal_size_min 0.1
_refine_diff_density_max 0.402
_refine_diff_density_min -0.435
_refine_diff_density_rms 0.062
_refine_ls_extinction_method none
_refine_ls_goodness_of_fit_ref 1.026
_refine_ls_hydrogen_treatment constr
_refine_ls_matrix_type full
_refine_ls_number_parameters 468
_refine_ls_number_reflns 8653
_refine_ls_number_restraints 0
_refine_ls_restrained_S_all 1.026
_refine_ls_R_factor_all 0.0508
_refine_ls_R_factor_gt 0.0390
_refine_ls_shift/su_max 0.001
_refine_ls_shift/su_mean 0.000
_refine_ls_structure_factor_coef Fsqd
_refine_ls_weighting_details 'w=1/[\s^2^(Fo^2^)+(0.0313P)^2^+0.8339P] where P=(Fo^2^+2Fc^2^)/3'
_refine_ls_weighting_scheme calc
_refine_ls_wR_factor_gt 0.0861
_refine_ls_wR_factor_ref 0.0916
_reflns_Friedel_coverage 0.000
_reflns_number_gt 7132
_reflns_number_total 8653
_reflns_threshold_expression 'I > 2\s(I)'
_cod_data_source_file d2ra07401j2.cif
_cod_data_source_block moc93sol1
_cod_database_code 7246232
_shelx_shelxl_version_number 2018/3
_shelx_space_group_comment
;
The symmetry employed for this shelxl refinement is uniquely defined
by the following loop, which should always be used as a source of
symmetry information in preference to the above space-group names.
They are only intended as comments.
;
_shelx_estimated_absorpt_t_max 0.931
_shelx_estimated_absorpt_t_min 0.869
_reflns_odcompleteness_completeness 99.58
_reflns_odcompleteness_iscentric 1
_reflns_odcompleteness_theta 26.32
_olex2_refinement_description
;
1. Fixed Uiso
 At 1.2 times of:
  All C(H) groups
 At 1.5 times of:
  All C(H,H,H) groups, All O(H,H) groups
2.a Free rotating group:
 O1W(H1WA,H1WB)
2.b Rotating group:
 O1C(H1CA,H1CB)
2.c Aromatic/amide H refined with riding coordinates:
 C2A(H2A), C5A(H5A), C2B(H2B), C12A(H12A), C12B(H12B), C9B(H9B), C5B(H5B),
 C11B(H11B), C9A(H9A), C11A(H11A)
2.d Idealised Me refined as rotating group:
 C20A(H20A,H20B,H20C), C16A(H16A,H16B,H16C), C20B(H20D,H20E,H20F), C16B(H16D,
 H16E,H16F)
;
_smtbx_masks_void_probe_radius 1.2
_smtbx_masks_void_truncation_radius 1.2
_olex2_submission_special_instructions 'No special instructions were received'
_oxdiff_exptl_absorpt_empirical_details
;
Empirical correction (ABSPACK) includes:
- Absorption correction using spherical harmonics
- Frame scaling
;
_oxdiff_exptl_absorpt_empirical_full_max 1.132
_oxdiff_exptl_absorpt_empirical_full_min 0.915

loop_
_space_group_symop_operation_xyz
'x, y, z'
'-x, -y, -z'

loop_
_atom_site_label
_atom_site_type_symbol
_atom_site_fract_x
_atom_site_fract_y
_atom_site_fract_z
_atom_site_U_iso_or_equiv
_atom_site_adp_type
_atom_site_occupancy
_atom_site_site_symmetry_order
_atom_site_calc_flag
_atom_site_refinement_flags_posn
_atom_site_refinement_flags_adp
_atom_site_refinement_flags_occupancy
_atom_site_disorder_assembly
_atom_site_disorder_group
Cu1 Cu 0.52379(3) 0.65781(2) 0.71416(2) 0.01636(7) Uani 1 1 d . . . . .
S2D S 0.21707(7) 0.51496(5) 0.67237(3) 0.02415(12) Uani 1 1 d . . . . .
O1C O 0.37135(18) 0.78467(11) 0.75547(7) 0.0179(3) Uani 1 1 d . . . . .
H1CA H 0.404204 0.792029 0.796289 0.027 Uiso 1 1 d R U . . .
H1CB H 0.274374 0.768781 0.765120 0.027 Uiso 1 1 d R U . . .
O15A O 0.13660(19) 1.02077(12) 0.55671(8) 0.0256(3) Uani 1 1 d . . . . .
O14A O 0.2962(2) 1.06339(13) 0.46242(8) 0.0282(4) Uani 1 1 d . . . . .
O19A O 0.5878(2) 0.88682(13) 0.37379(8) 0.0291(4) Uani 1 1 d . . . . .
O1D O 0.28682(19) 0.57483(13) 0.71928(8) 0.0263(3) Uani 1 1 d . . . . .
O19B O 0.8579(2) 0.26998(13) 0.98507(8) 0.0300(4) Uani 1 1 d . . . . .
O14B O 0.5049(2) 0.33201(14) 1.01159(8) 0.0316(4) Uani 1 1 d . . . . .
O18B O 0.8403(2) 0.41908(14) 1.04472(8) 0.0315(4) Uani 1 1 d . . . . .
N1A N 0.4771(2) 0.72926(13) 0.61556(8) 0.0157(3) Uani 1 1 d . . . . .
O15B O 0.3776(2) 0.33567(14) 0.91153(8) 0.0306(4) Uani 1 1 d . . . . .
N1B N 0.6045(2) 0.57623(14) 0.80824(8) 0.0166(3) Uani 1 1 d . . . . .
O4D O 0.3271(2) 0.47784(17) 0.61547(9) 0.0398(4) Uani 1 1 d . . . . .
N7A N 0.6526(2) 0.53003(14) 0.66228(9) 0.0183(4) Uani 1 1 d . . . . .
N7B N 0.7430(2) 0.73285(14) 0.73081(9) 0.0183(4) Uani 1 1 d . . . . .
F6D F 0.1509(2) 0.31185(13) 0.69298(10) 0.0577(5) Uani 1 1 d . . . . .
F8D F 0.3536(3) 0.32995(13) 0.75138(10) 0.0634(5) Uani 1 1 d . . . . .
O3D O 0.0489(2) 0.56428(16) 0.65532(10) 0.0414(5) Uani 1 1 d . . . . .
O18A O 0.3188(2) 0.88778(16) 0.36699(8) 0.0391(4) Uani 1 1 d . . . . .
N10B N 1.0400(2) 0.78020(15) 0.76301(9) 0.0230(4) Uani 1 1 d . . . . .
F7D F 0.1046(3) 0.40337(16) 0.78353(10) 0.0721(6) Uani 1 1 d . . . . .
C8B C 0.8275(3) 0.67567(17) 0.78691(10) 0.0168(4) Uani 1 1 d . . . . .
C6B C 0.7497(3) 0.58933(17) 0.83009(10) 0.0169(4) Uani 1 1 d . . . . .
C6A C 0.5606(2) 0.66936(17) 0.56504(10) 0.0173(4) Uani 1 1 d . . . . .
C3A C 0.3616(2) 0.87939(17) 0.52747(10) 0.0172(4) Uani 1 1 d . . . . .
C2A C 0.3790(2) 0.83080(16) 0.59668(10) 0.0167(4) Uani 1 1 d . . . . .
H2A H 0.319687 0.870723 0.631547 0.020 Uiso 1 1 calc R U . . .
C4B C 0.7378(3) 0.44813(17) 0.92927(10) 0.0190(4) Uani 1 1 d . . . . .
C5A C 0.5518(3) 0.71309(17) 0.49446(10) 0.0194(4) Uani 1 1 d . . . . .
H5A H 0.611285 0.671235 0.460466 0.023 Uiso 1 1 calc R U . . .
N10A N 0.8087(3) 0.36808(17) 0.57628(10) 0.0382(5) Uani 1 1 d . . . . .
C13A C 0.2621(3) 0.99793(18) 0.51079(11) 0.0207(4) Uani 1 1 d . . . . .
C2B C 0.5246(3) 0.50325(17) 0.84625(10) 0.0194(4) Uani 1 1 d . . . . .
H2B H 0.423071 0.496598 0.831319 0.023 Uiso 1 1 calc R U . . .
C4A C 0.4530(3) 0.81994(17) 0.47552(10) 0.0180(4) Uani 1 1 d . . . . .
C12A C 0.7259(3) 0.42470(18) 0.68880(11) 0.0250(5) Uani 1 1 d . . . . .
H12A H 0.726369 0.404746 0.737228 0.030 Uiso 1 1 calc R U . . .
C3B C 0.5867(3) 0.43700(17) 0.90704(10) 0.0184(4) Uani 1 1 d . . . . .
C17A C 0.4423(3) 0.86918(18) 0.39889(11) 0.0226(5) Uani 1 1 d . . . . .
C8A C 0.6558(3) 0.55489(17) 0.59188(10) 0.0188(4) Uani 1 1 d . . . . .
C12B C 0.8055(3) 0.81426(18) 0.69250(11) 0.0240(5) Uani 1 1 d . . . . .
H12B H 0.749823 0.855170 0.653413 0.029 Uiso 1 1 calc R U . . .
C9B C 0.9779(3) 0.69789(18) 0.80118(11) 0.0201(4) Uani 1 1 d . . . . .
H9B H 1.037339 0.654116 0.838506 0.024 Uiso 1 1 calc R U . . .
C5B C 0.8194(3) 0.52564(17) 0.89089(10) 0.0193(4) Uani 1 1 d . . . . .
H5B H 0.919620 0.535128 0.905532 0.023 Uiso 1 1 calc R U . . .
C13B C 0.4872(3) 0.36157(18) 0.94965(11) 0.0226(5) Uani 1 1 d . . . . .
C11B C 0.9519(3) 0.83947(19) 0.70963(12) 0.0265(5) Uani 1 1 d . . . . .
H11B H 0.989536 0.899449 0.683055 0.032 Uiso 1 1 calc R U . . .
C17B C 0.8164(3) 0.37780(19) 0.99418(11) 0.0227(5) Uani 1 1 d . . . . .
C9A C 0.7365(3) 0.47427(19) 0.54987(12) 0.0301(5) Uani 1 1 d . . . . .
H9A H 0.740732 0.494565 0.501487 0.036 Uiso 1 1 calc R U . . .
C11A C 0.8012(3) 0.3447(2) 0.64555(12) 0.0335(6) Uani 1 1 d . . . . .
H11A H 0.848546 0.271412 0.665873 0.040 Uiso 1 1 calc R U . . .
C20A C 0.5935(4) 0.9330(2) 0.29961(12) 0.0398(7) Uani 1 1 d . . . . .
H20A H 0.555423 0.884266 0.272060 0.060 Uiso 1 1 calc R U . . .
H20B H 0.705352 0.937115 0.285101 0.060 Uiso 1 1 calc R U . . .
H20C H 0.523552 1.008088 0.292957 0.060 Uiso 1 1 calc R U . . .
C16A C 0.0418(3) 1.13799(19) 0.54859(14) 0.0342(6) Uani 1 1 d . . . . .
H16A H 0.009022 1.159825 0.500840 0.051 Uiso 1 1 calc R U . . .
H16B H 0.108850 1.187491 0.560261 0.051 Uiso 1 1 calc R U . . .
H16C H -0.055061 1.144026 0.579299 0.051 Uiso 1 1 calc R U . . .
C20B C 0.9234(4) 0.1885(2) 1.04475(13) 0.0393(6) Uani 1 1 d . . . . .
H20D H 0.954649 0.113365 1.030769 0.059 Uiso 1 1 calc R U . . .
H20E H 0.840112 0.189623 1.081924 0.059 Uiso 1 1 calc R U . . .
H20F H 1.018730 0.208859 1.060916 0.059 Uiso 1 1 calc R U . . .
C5D C 0.2053(4) 0.3828(2) 0.72815(15) 0.0410(6) Uani 1 1 d . . . . .
C16B C 0.2701(4) 0.2669(3) 0.94840(16) 0.0550(9) Uani 1 1 d . . . . .
H16D H 0.192274 0.255890 0.916579 0.082 Uiso 1 1 calc R U . . .
H16E H 0.211311 0.304881 0.986160 0.082 Uiso 1 1 calc R U . . .
H16F H 0.335107 0.194184 0.967020 0.082 Uiso 1 1 calc R U . . .
O1W O 0.5034(3) 0.82799(16) 0.86681(9) 0.0398(4) Uani 1 1 d G . . . .
H1WA H 0.424057 0.880183 0.879116 0.060 Uiso 1 1 d G U . . .
H1WB H 0.582149 0.861739 0.854478 0.060 Uiso 1 1 d G U . . .

loop_
_atom_site_aniso_label
_atom_site_aniso_U_11
_atom_site_aniso_U_22
_atom_site_aniso_U_33
_atom_site_aniso_U_23
_atom_site_aniso_U_13
_atom_site_aniso_U_12
Cu1 0.01839(13) 0.01636(13) 0.01319(12) -0.00047(9) -0.00428(9) -0.00116(10)
S2D 0.0214(3) 0.0268(3) 0.0253(3) -0.0091(2) -0.0052(2) -0.0027(2)
O1C 0.0184(7) 0.0205(7) 0.0158(7) -0.0031(5) -0.0017(6) -0.0053(6)
O15A 0.0263(8) 0.0184(8) 0.0279(8) -0.0036(6) -0.0013(7) 0.0044(6)
O14A 0.0345(9) 0.0217(8) 0.0251(8) 0.0065(6) -0.0059(7) -0.0034(7)
O19A 0.0341(10) 0.0311(9) 0.0180(8) 0.0030(6) 0.0037(7) -0.0039(7)
O1D 0.0265(9) 0.0279(9) 0.0275(8) -0.0116(6) -0.0022(7) -0.0069(7)
O19B 0.0389(10) 0.0236(9) 0.0225(8) 0.0039(6) -0.0071(7) 0.0011(7)
O14B 0.0383(10) 0.0358(10) 0.0212(8) 0.0037(7) 0.0000(7) -0.0139(8)
O18B 0.0443(11) 0.0324(9) 0.0202(8) 0.0012(7) -0.0150(7) -0.0117(8)
N1A 0.0182(9) 0.0131(8) 0.0155(8) -0.0021(6) -0.0024(7) -0.0019(7)
O15B 0.0337(9) 0.0374(10) 0.0266(8) -0.0012(7) -0.0003(7) -0.0222(8)
N1B 0.0156(8) 0.0194(9) 0.0146(8) -0.0003(6) -0.0025(7) -0.0037(7)
O4D 0.0353(10) 0.0609(12) 0.0291(9) -0.0223(8) 0.0025(8) -0.0136(9)
N7A 0.0190(9) 0.0164(9) 0.0190(9) -0.0023(7) -0.0060(7) -0.0012(7)
N7B 0.0166(9) 0.0207(9) 0.0169(8) -0.0014(7) -0.0011(7) -0.0028(7)
F6D 0.0593(12) 0.0333(9) 0.0887(13) -0.0193(8) -0.0178(10) -0.0162(8)
F8D 0.0810(14) 0.0312(9) 0.0760(13) -0.0027(8) -0.0451(11) 0.0016(9)
O3D 0.0272(10) 0.0425(11) 0.0547(12) -0.0139(9) -0.0173(8) 0.0014(8)
O18A 0.0428(11) 0.0547(12) 0.0217(9) 0.0065(8) -0.0132(8) -0.0182(9)
N10B 0.0196(9) 0.0238(10) 0.0267(10) -0.0035(7) -0.0003(8) -0.0068(8)
F7D 0.1063(17) 0.0567(12) 0.0575(12) -0.0045(9) 0.0288(11) -0.0369(12)
C8B 0.0179(10) 0.0170(10) 0.0148(9) -0.0023(7) -0.0018(8) -0.0016(8)
C6B 0.0185(10) 0.0181(10) 0.0135(9) -0.0022(7) -0.0007(8) -0.0028(8)
C6A 0.0154(10) 0.0183(10) 0.0181(10) -0.0043(8) -0.0029(8) -0.0017(8)
C3A 0.0149(10) 0.0178(10) 0.0188(10) -0.0020(8) -0.0041(8) -0.0027(8)
C2A 0.0172(10) 0.0161(10) 0.0163(10) -0.0033(7) -0.0018(8) -0.0016(8)
C4B 0.0206(11) 0.0194(10) 0.0160(10) -0.0010(8) -0.0032(8) -0.0022(8)
C5A 0.0203(11) 0.0205(11) 0.0173(10) -0.0049(8) 0.0004(8) -0.0029(8)
N10A 0.0554(15) 0.0230(11) 0.0285(11) -0.0078(8) -0.0098(10) 0.0128(10)
C13A 0.0227(11) 0.0203(11) 0.0192(10) -0.0037(8) -0.0078(9) -0.0018(9)
C2B 0.0185(10) 0.0234(11) 0.0182(10) -0.0020(8) -0.0046(8) -0.0073(9)
C4A 0.0203(11) 0.0193(10) 0.0157(10) -0.0013(8) -0.0050(8) -0.0064(8)
C12A 0.0296(12) 0.0215(11) 0.0214(11) -0.0008(8) -0.0105(9) 0.0012(9)
C3B 0.0205(11) 0.0176(10) 0.0167(10) -0.0026(8) -0.0003(8) -0.0029(8)
C17A 0.0333(13) 0.0170(11) 0.0167(10) -0.0019(8) -0.0030(9) -0.0034(9)
C8A 0.0190(10) 0.0192(10) 0.0181(10) -0.0037(8) -0.0036(8) -0.0022(8)
C12B 0.0237(11) 0.0222(11) 0.0239(11) 0.0056(9) -0.0037(9) -0.0050(9)
C9B 0.0185(10) 0.0218(11) 0.0205(10) -0.0026(8) -0.0024(8) -0.0047(8)
C5B 0.0191(11) 0.0227(11) 0.0170(10) -0.0019(8) -0.0049(8) -0.0055(9)
C13B 0.0234(11) 0.0227(11) 0.0220(11) -0.0031(8) -0.0009(9) -0.0055(9)
C11B 0.0265(12) 0.0217(11) 0.0300(12) 0.0049(9) -0.0015(10) -0.0076(9)
C17B 0.0195(11) 0.0278(12) 0.0204(11) 0.0037(9) -0.0035(9) -0.0076(9)
C9A 0.0407(14) 0.0244(12) 0.0197(11) -0.0045(9) -0.0038(10) 0.0061(10)
C11A 0.0448(15) 0.0204(12) 0.0301(13) -0.0024(9) -0.0149(11) 0.0074(11)
C20A 0.0633(19) 0.0326(14) 0.0180(12) 0.0043(10) 0.0109(12) -0.0072(13)
C16A 0.0315(14) 0.0203(12) 0.0470(15) -0.0081(10) -0.0070(11) 0.0065(10)
C20B 0.0486(17) 0.0311(14) 0.0304(13) 0.0136(11) -0.0095(12) -0.0004(12)
C5D 0.0454(17) 0.0295(14) 0.0522(17) -0.0155(12) -0.0064(14) -0.0095(12)
C16B 0.062(2) 0.068(2) 0.0508(18) -0.0024(15) 0.0028(15) -0.0514(18)
O1W 0.0466(12) 0.0507(12) 0.0274(9) -0.0064(8) -0.0043(9) -0.0199(10)

loop_
_atom_type_symbol
_atom_type_description
_atom_type_scat_dispersion_real
_atom_type_scat_dispersion_imag
_atom_type_scat_source
C C 0.0033 0.0016 'International Tables Vol C Tables 4.2.6.8 and 6.1.1.4'
H H 0.0000 0.0000 'International Tables Vol C Tables 4.2.6.8 and 6.1.1.4'
Cu Cu 0.3201 1.2651 'International Tables Vol C Tables 4.2.6.8 and 6.1.1.4'
F F 0.0171 0.0103 'International Tables Vol C Tables 4.2.6.8 and 6.1.1.4'
N N 0.0061 0.0033 'International Tables Vol C Tables 4.2.6.8 and 6.1.1.4'
O O 0.0106 0.0060 'International Tables Vol C Tables 4.2.6.8 and 6.1.1.4'
S S 0.1246 0.1234 'International Tables Vol C Tables 4.2.6.8 and 6.1.1.4'

loop_
_geom_angle_atom_site_label_1
_geom_angle_atom_site_label_2
_geom_angle_atom_site_label_3
_geom_angle
_geom_angle_site_symmetry_1
_geom_angle_site_symmetry_3
_geom_angle_publ_flag
O1C Cu1 O1D 84.90(6) . . ?
O1C Cu1 N1A 93.39(6) . . ?
O1C Cu1 N1B 93.70(6) . . ?
O1C Cu1 N7A 171.64(6) . . ?
O1C Cu1 N7B 90.49(6) . . ?
N1A Cu1 O1D 90.90(6) . . ?
N1A Cu1 N1B 171.63(7) . . ?
N1A Cu1 N7A 80.63(7) . . ?
N1A Cu1 N7B 98.69(6) . . ?
N1B Cu1 O1D 94.16(6) . . ?
N1B Cu1 N7A 92.75(7) . . ?
N1B Cu1 N7B 76.81(6) . . ?
N7A Cu1 O1D 89.33(6) . . ?
N7A Cu1 N7B 96.16(7) . . ?
N7B Cu1 O1D 169.60(5) . . ?
O1D S2D C5D 101.55(11) . . ?
O4D S2D O1D 114.11(10) . . ?
O4D S2D C5D 103.61(12) . . ?
O3D S2D O1D 114.80(10) . . ?
O3D S2D O4D 116.30(11) . . ?
O3D S2D C5D 103.89(13) . . ?
Cu1 O1C H1CA 110.7 . . ?
Cu1 O1C H1CB 110.6 . . ?
H1CA O1C H1CB 103.3 . . ?
C13A O15A C16A 115.32(18) . . ?
C17A O19A C20A 115.34(19) . . ?
S2D O1D Cu1 134.95(9) . . ?
C17B O19B C20B 117.47(18) . . ?
C6A N1A Cu1 115.32(13) . . ?
C2A N1A Cu1 125.65(13) . . ?
C2A N1A C6A 118.95(17) . . ?
C13B O15B C16B 116.09(19) . . ?
C6B N1B Cu1 118.77(13) . . ?
C2B N1B Cu1 121.46(13) . . ?
C2B N1B C6B 119.55(16) . . ?
C12A N7A Cu1 128.20(15) . . ?
C12A N7A C8A 117.25(18) . . ?
C8A N7A Cu1 114.46(13) . . ?
C8B N7B Cu1 111.08(13) . . ?
C12B N7B Cu1 131.23(14) . . ?
C12B N7B C8B 117.45(18) . . ?
C11B N10B C9B 116.91(19) . . ?
N7B C8B C6B 115.71(18) . . ?
N7B C8B C9B 120.50(19) . . ?
C9B C8B C6B 123.78(18) . . ?
N1B C6B C8B 116.50(16) . . ?
N1B C6B C5B 120.94(18) . . ?
C5B C6B C8B 122.55(18) . . ?
N1A C6A C5A 121.65(18) . . ?
N1A C6A C8A 114.06(17) . . ?
C5A C6A C8A 124.28(18) . . ?
C2A C3A C13A 119.76(18) . . ?
C2A C3A C4A 118.29(18) . . ?
C4A C3A C13A 121.58(18) . . ?
N1A C2A C3A 122.84(18) . . ?
N1A C2A H2A 118.6 . . ?
C3A C2A H2A 118.6 . . ?
C3B C4B C17B 121.96(19) . . ?
C5B C4B C3B 119.30(18) . . ?
C5B C4B C17B 118.73(18) . . ?
C6A C5A H5A 120.5 . . ?
C4A C5A C6A 118.94(19) . . ?
C4A C5A H5A 120.5 . . ?
C11A N10A C9A 116.1(2) . . ?
O15A C13A C3A 111.43(18) . . ?
O14A C13A O15A 125.5(2) . . ?
O14A C13A C3A 123.1(2) . . ?
N1B C2B H2B 118.7 . . ?
N1B C2B C3B 122.59(19) . . ?
C3B C2B H2B 118.7 . . ?
C3A C4A C17A 121.03(18) . . ?
C5A C4A C3A 119.26(18) . . ?
C5A C4A C17A 119.70(18) . . ?
N7A C12A H12A 119.5 . . ?
N7A C12A C11A 121.0(2) . . ?
C11A C12A H12A 119.5 . . ?
C4B C3B C13B 121.35(18) . . ?
C2B C3B C4B 118.34(19) . . ?
C2B C3B C13B 120.19(19) . . ?
O19A C17A C4A 110.27(18) . . ?
O18A C17A O19A 126.14(19) . . ?
O18A C17A C4A 123.6(2) . . ?
N7A C8A C6A 115.06(17) . . ?
N7A C8A C9A 120.52(19) . . ?
C9A C8A C6A 124.34(19) . . ?
N7B C12B H12B 119.4 . . ?
N7B C12B C11B 121.29(19) . . ?
C11B C12B H12B 119.4 . . ?
N10B C9B C8B 121.97(19) . . ?
N10B C9B H9B 119.0 . . ?
C8B C9B H9B 119.0 . . ?
C6B C5B H5B 120.4 . . ?
C4B C5B C6B 119.25(19) . . ?
C4B C5B H5B 120.4 . . ?
O14B C13B O15B 125.6(2) . . ?
O14B C13B C3B 122.7(2) . . ?
O15B C13B C3B 111.60(17) . . ?
N10B C11B C12B 121.7(2) . . ?
N10B C11B H11B 119.1 . . ?
C12B C11B H11B 119.1 . . ?
O19B C17B C4B 110.16(18) . . ?
O18B C17B O19B 126.91(19) . . ?
O18B C17B C4B 122.9(2) . . ?
N10A C9A C8A 122.4(2) . . ?
N10A C9A H9A 118.8 . . ?
C8A C9A H9A 118.8 . . ?
N10A C11A C12A 122.7(2) . . ?
N10A C11A H11A 118.7 . . ?
C12A C11A H11A 118.7 . . ?
O19A C20A H20A 109.5 . . ?
O19A C20A H20B 109.5 . . ?
O19A C20A H20C 109.5 . . ?
H20A C20A H20B 109.5 . . ?
H20A C20A H20C 109.5 . . ?
H20B C20A H20C 109.5 . . ?
O15A C16A H16A 109.5 . . ?
O15A C16A H16B 109.5 . . ?
O15A C16A H16C 109.5 . . ?
H16A C16A H16B 109.5 . . ?
H16A C16A H16C 109.5 . . ?
H16B C16A H16C 109.5 . . ?
O19B C20B H20D 109.5 . . ?
O19B C20B H20E 109.5 . . ?
O19B C20B H20F 109.5 . . ?
H20D C20B H20E 109.5 . . ?
H20D C20B H20F 109.5 . . ?
H20E C20B H20F 109.5 . . ?
F6D C5D S2D 111.0(2) . . ?
F8D C5D S2D 110.6(2) . . ?
F8D C5D F6D 107.8(2) . . ?
F7D C5D S2D 110.74(19) . . ?
F7D C5D F6D 108.7(2) . . ?
F7D C5D F8D 107.8(2) . . ?
O15B C16B H16D 109.5 . . ?
O15B C16B H16E 109.5 . . ?
O15B C16B H16F 109.5 . . ?
H16D C16B H16E 109.5 . . ?
H16D C16B H16F 109.5 . . ?
H16E C16B H16F 109.5 . . ?
H1WA O1W H1WB 104.5 . . ?

loop_
_geom_bond_atom_site_label_1
_geom_bond_atom_site_label_2
_geom_bond_distance
_geom_bond_site_symmetry_2
_geom_bond_publ_flag
Cu1 O1C 1.9812(14) . ?
Cu1 O1D 2.3889(16) . ?
Cu1 N1A 1.9983(15) . ?
Cu1 N1B 2.0182(16) . ?
Cu1 N7A 2.0195(17) . ?
Cu1 N7B 2.2641(17) . ?
S2D O1D 1.4530(16) . ?
S2D O4D 1.4324(17) . ?
S2D O3D 1.4282(17) . ?
S2D C5D 1.820(3) . ?
O1C H1CA 0.8702 . ?
O1C H1CB 0.8700 . ?
O15A C13A 1.325(3) . ?
O15A C16A 1.454(3) . ?
O14A C13A 1.199(3) . ?
O19A C17A 1.320(3) . ?
O19A C20A 1.461(3) . ?
O19B C17B 1.308(3) . ?
O19B C20B 1.456(3) . ?
O14B C13B 1.205(2) . ?
O18B C17B 1.199(3) . ?
N1A C6A 1.353(3) . ?
N1A C2A 1.333(2) . ?
O15B C13B 1.319(3) . ?
O15B C16B 1.441(3) . ?
N1B C6B 1.349(3) . ?
N1B C2B 1.333(3) . ?
N7A C12A 1.332(3) . ?
N7A C8A 1.346(3) . ?
N7B C8B 1.346(2) . ?
N7B C12B 1.327(3) . ?
F6D C5D 1.332(3) . ?
F8D C5D 1.327(3) . ?
O18A C17A 1.190(3) . ?
N10B C9B 1.334(3) . ?
N10B C11B 1.329(3) . ?
F7D C5D 1.325(3) . ?
C8B C6B 1.481(3) . ?
C8B C9B 1.384(3) . ?
C6B C5B 1.392(3) . ?
C6A C5A 1.389(3) . ?
C6A C8A 1.477(3) . ?
C3A C2A 1.383(3) . ?
C3A C13A 1.491(3) . ?
C3A C4A 1.395(3) . ?
C2A H2A 0.9300 . ?
C4B C3B 1.389(3) . ?
C4B C5B 1.383(3) . ?
C4B C17B 1.509(3) . ?
C5A H5A 0.9300 . ?
C5A C4A 1.384(3) . ?
N10A C9A 1.337(3) . ?
N10A C11A 1.324(3) . ?
C2B H2B 0.9300 . ?
C2B C3B 1.383(3) . ?
C4A C17A 1.513(3) . ?
C12A H12A 0.9300 . ?
C12A C11A 1.380(3) . ?
C3B C13B 1.493(3) . ?
C8A C9A 1.382(3) . ?
C12B H12B 0.9300 . ?
C12B C11B 1.386(3) . ?
C9B H9B 0.9300 . ?
C5B H5B 0.9300 . ?
C11B H11B 0.9300 . ?
C9A H9A 0.9300 . ?
C11A H11A 0.9300 . ?
C20A H20A 0.9600 . ?
C20A H20B 0.9600 . ?
C20A H20C 0.9600 . ?
C16A H16A 0.9600 . ?
C16A H16B 0.9600 . ?
C16A H16C 0.9600 . ?
C20B H20D 0.9600 . ?
C20B H20E 0.9600 . ?
C20B H20F 0.9600 . ?
C16B H16D 0.9600 . ?
C16B H16E 0.9600 . ?
C16B H16F 0.9600 . ?
O1W H1WA 0.8501 . ?
O1W H1WB 0.8498 . ?

loop_
_geom_torsion_atom_site_label_1
_geom_torsion_atom_site_label_2
_geom_torsion_atom_site_label_3
_geom_torsion_atom_site_label_4
_geom_torsion
_geom_torsion_site_symmetry_1
_geom_torsion_site_symmetry_2
_geom_torsion_site_symmetry_3
_geom_torsion_site_symmetry_4
_geom_torsion_publ_flag
Cu1 N1A C6A C5A -174.24(15) . . . . ?
Cu1 N1A C6A C8A 7.2(2) . . . . ?
Cu1 N1A C2A C3A 174.94(15) . . . . ?
Cu1 N1B C6B C8B 8.0(2) . . . . ?
Cu1 N1B C6B C5B -173.12(15) . . . . ?
Cu1 N1B C2B C3B 172.76(15) . . . . ?
Cu1 N7A C12A C11A 176.03(18) . . . . ?
Cu1 N7A C8A C6A -1.8(2) . . . . ?
Cu1 N7A C8A C9A -178.58(18) . . . . ?
Cu1 N7B C8B C6B -7.8(2) . . . . ?
Cu1 N7B C8B C9B 171.64(15) . . . . ?
Cu1 N7B C12B C11B -173.76(16) . . . . ?
O1D S2D C5D F6D -176.84(19) . . . . ?
O1D S2D C5D F8D -57.2(2) . . . . ?
O1D S2D C5D F7D 62.2(2) . . . . ?
N1A C6A C5A C4A -1.0(3) . . . . ?
N1A C6A C8A N7A -3.5(3) . . . . ?
N1A C6A C8A C9A 173.1(2) . . . . ?
N1B C6B C5B C4B -0.1(3) . . . . ?
N1B C2B C3B C4B 0.5(3) . . . . ?
N1B C2B C3B C13B 176.53(19) . . . . ?
O4D S2D O1D Cu1 13.76(17) . . . . ?
O4D S2D C5D F6D -58.2(2) . . . . ?
O4D S2D C5D F8D 61.4(2) . . . . ?
O4D S2D C5D F7D -179.16(19) . . . . ?
N7A C12A C11A N10A 1.7(4) . . . . ?
N7A C8A C9A N10A 2.6(4) . . . . ?
N7B C8B C6B N1B 0.8(3) . . . . ?
N7B C8B C6B C5B -178.06(19) . . . . ?
N7B C8B C9B N10B 3.9(3) . . . . ?
N7B C12B C11B N10B 3.1(4) . . . . ?
O3D S2D O1D Cu1 -124.10(14) . . . . ?
O3D S2D C5D F6D 63.7(2) . . . . ?
O3D S2D C5D F8D -176.67(18) . . . . ?
O3D S2D C5D F7D -57.2(2) . . . . ?
C8B N7B C12B C11B 0.0(3) . . . . ?
C8B C6B C5B C4B 178.72(19) . . . . ?
C6B N1B C2B C3B -1.8(3) . . . . ?
C6B C8B C9B N10B -176.67(19) . . . . ?
C6A N1A C2A C3A -1.6(3) . . . . ?
C6A C5A C4A C3A -1.8(3) . . . . ?
C6A C5A C4A C17A 179.79(19) . . . . ?
C6A C8A C9A N10A -173.9(2) . . . . ?
C3A C4A C17A O19A 116.9(2) . . . . ?
C3A C4A C17A O18A -63.5(3) . . . . ?
C2A N1A C6A C5A 2.7(3) . . . . ?
C2A N1A C6A C8A -175.87(18) . . . . ?
C2A C3A C13A O15A -33.3(3) . . . . ?
C2A C3A C13A O14A 145.3(2) . . . . ?
C2A C3A C4A C5A 2.7(3) . . . . ?
C2A C3A C4A C17A -178.83(19) . . . . ?
C4B C3B C13B O14B 20.9(3) . . . . ?
C4B C3B C13B O15B -160.95(19) . . . . ?
C5A C6A C8A N7A 177.98(19) . . . . ?
C5A C6A C8A C9A -5.4(3) . . . . ?
C5A C4A C17A O19A -64.7(3) . . . . ?
C5A C4A C17A O18A 114.9(3) . . . . ?
C13A C3A C2A N1A -174.22(19) . . . . ?
C13A C3A C4A C5A 175.77(19) . . . . ?
C13A C3A C4A C17A -5.8(3) . . . . ?
C2B N1B C6B C8B -177.32(18) . . . . ?
C2B N1B C6B C5B 1.6(3) . . . . ?
C2B C3B C13B O14B -155.0(2) . . . . ?
C2B C3B C13B O15B 23.2(3) . . . . ?
C4A C3A C2A N1A -1.1(3) . . . . ?
C4A C3A C13A O15A 153.78(19) . . . . ?
C4A C3A C13A O14A -27.6(3) . . . . ?
C12A N7A C8A C6A 174.96(19) . . . . ?
C12A N7A C8A C9A -1.8(3) . . . . ?
C3B C4B C5B C6B -1.2(3) . . . . ?
C3B C4B C17B O19B 65.8(3) . . . . ?
C3B C4B C17B O18B -116.6(3) . . . . ?
C8A N7A C12A C11A -0.2(3) . . . . ?
C8A C6A C5A C4A 177.4(2) . . . . ?
C12B N7B C8B C6B 177.26(18) . . . . ?
C12B N7B C8B C9B -3.3(3) . . . . ?
C9B N10B C11B C12B -2.5(3) . . . . ?
C9B C8B C6B N1B -178.59(19) . . . . ?
C9B C8B C6B C5B 2.5(3) . . . . ?
C5B C4B C3B C2B 1.0(3) . . . . ?
C5B C4B C3B C13B -174.99(19) . . . . ?
C5B C4B C17B O19B -114.0(2) . . . . ?
C5B C4B C17B O18B 63.5(3) . . . . ?
C11B N10B C9B C8B -0.9(3) . . . . ?
C17B C4B C3B C2B -178.9(2) . . . . ?
C17B C4B C3B C13B 5.2(3) . . . . ?
C17B C4B C5B C6B 178.68(19) . . . . ?
C9A N10A C11A C12A -1.0(4) . . . . ?
C11A N10A C9A C8A -1.1(4) . . . . ?
C20A O19A C17A O18A -0.3(3) . . . . ?
C20A O19A C17A C4A 179.21(18) . . . . ?
C16A O15A C13A O14A -4.1(3) . . . . ?
C16A O15A C13A C3A 174.43(18) . . . . ?
C20B O19B C17B O18B 7.5(4) . . . . ?
C20B O19B C17B C4B -175.1(2) . . . . ?
C5D S2D O1D Cu1 124.54(14) . . . . ?
C16B O15B C13B O14B 0.6(4) . . . . ?
C16B O15B C13B C3B -177.5(2) . . . . ?

loop_
_smtbx_masks_void_nr
_smtbx_masks_void_average_x
_smtbx_masks_void_average_y
_smtbx_masks_void_average_z
_smtbx_masks_void_volume
_smtbx_masks_void_count_electrons
_smtbx_masks_void_content
1 0.200 0.000 0.000 339.0 156.4 ?
